data_4505153
loop_
_publ_author_name
'Natarajan, Arunkumar'
'Mague, Joel T.'
'Ramamurthy, V.'

_publ_section_title
;
 Viability of a Covalent Chiral Auxiliary Method to Induce Asymmetric
 Induction in Solid-State Photoreactions Explored
;
_journal_issue 6
_journal_name_full 'Crystal Growth &amp; Design'
_journal_page_first 2348
_journal_paper_doi 10.1021/cg0501175
_journal_volume 5
_journal_year 2005
_chemical_formula_moiety 'C23 H29 Br O3'
_chemical_formula_sum 'C23 H29 Br O3'
_chemical_formula_weight 433.37
_chemical_name_systematic
; 
 4-(2-adamantan-1-ylacetyl)benzoic acid 
 2-bromo-1-methylethyl ester 
;
_space_group_IT_number 5
_symmetry_cell_setting monoclinic
_symmetry_space_group_name_Hall 'C 2y'
_symmetry_space_group_name_H-M 'C 1 2 1'
_atom_sites_solution_hydrogens geom
_atom_sites_solution_primary direct
_atom_sites_solution_secondary difmap
_audit_creation_method SHELXL-97
_cell_angle_alpha 90.00
_cell_angle_beta 90.435(4)
_cell_angle_gamma 90.00
_cell_formula_units_Z 4
_cell_length_a 11.007(3)
_cell_length_b 6.528(2)
_cell_length_c 27.722(7)
_cell_measurement_reflns_used 4061
_cell_measurement_temperature 100(2)
_cell_measurement_theta_max 28.217
_cell_measurement_theta_min 2.204
_cell_volume 1991.9(10)
_computing_cell_refinement 'Bruker SMART (Bruker-AXS, 2000)'
_computing_data_collection 'Bruker SMART (Bruker-AXS, 2000)'
_computing_data_reduction 'Bruker SAINT+ (Bruker-AXS, 2004)'
_computing_molecular_graphics 'Bruker SHELXTL (Bruker-AXS, 2000a)'
_computing_publication_material 'Bruker SHELXTL (Bruker-AXS, 2000a)'
_computing_structure_refinement 'SHELXL-97 (Sheldrick, 1997)'
_computing_structure_solution 'SHELXS-97 (Sheldrick, 1997)'
_diffrn_ambient_temperature 100(2)
_diffrn_measured_fraction_theta_full 0.957
_diffrn_measured_fraction_theta_max 0.957
_diffrn_measurement_device_type 'Bruker-AXS APEX CCD area detector'
_diffrn_measurement_method 'phi and omega scans'
_diffrn_radiation_monochromator graphite
_diffrn_radiation_source 'fine-focus sealed tube'
_diffrn_radiation_type MoK\a
_diffrn_radiation_wavelength 0.71073
_diffrn_reflns_av_R_equivalents 0.0720
_diffrn_reflns_av_sigmaI/netI 0.1459
_diffrn_reflns_limit_h_max 14
_diffrn_reflns_limit_h_min -14
_diffrn_reflns_limit_k_max 8
_diffrn_reflns_limit_k_min -8
_diffrn_reflns_limit_l_max 34
_diffrn_reflns_limit_l_min -35
_diffrn_reflns_number 8573
_diffrn_reflns_theta_full 28.43
_diffrn_reflns_theta_max 28.43
_diffrn_reflns_theta_min 1.47
_exptl_absorpt_coefficient_mu 2.084
_exptl_absorpt_correction_T_max 0.9984
_exptl_absorpt_correction_T_min 0.4711
_exptl_absorpt_correction_type multi-scan
_exptl_absorpt_process_details 'SADABS (Sheldrick, 2002)'
_exptl_crystal_colour Colorless
_exptl_crystal_density_diffrn 1.445
_exptl_crystal_density_method 'not measured'
_exptl_crystal_description Plate
_exptl_crystal_F_000 904
_exptl_crystal_size_max 0.331
_exptl_crystal_size_mid 0.262
_exptl_crystal_size_min 0.02
_refine_diff_density_max 1.416
_refine_diff_density_min -1.085
_refine_diff_density_rms 0.139
_refine_ls_abs_structure_details 'Flack H D (1983), Acta Cryst. A39, 876-881'
_refine_ls_abs_structure_Flack 0.00(7)
_refine_ls_extinction_method none
_refine_ls_goodness_of_fit_ref 1.079
_refine_ls_hydrogen_treatment constr
_refine_ls_matrix_type full
_refine_ls_number_parameters 255
_refine_ls_number_reflns 4634
_refine_ls_number_restraints 179
_refine_ls_restrained_S_all 1.090
_refine_ls_R_factor_all 0.1775
_refine_ls_R_factor_gt 0.1383
_refine_ls_shift/su_max 0.007
_refine_ls_shift/su_mean 0.002
_refine_ls_structure_factor_coef Fsqd
_refine_ls_weighting_details 'calc w=1/[\s^2^(Fo^2^)+(0.0434P)^2^+42.8418P] where P=(Fo^2^+2Fc^2^)/3'
_refine_ls_weighting_scheme calc
_refine_ls_wR_factor_gt 0.2894
_refine_ls_wR_factor_ref 0.3081
_reflns_number_gt 3050
_reflns_number_total 4634
_reflns_threshold_expression >2\s(I)
_cod_data_source_file cg0501175si20050330_101008.cif
_cod_data_source_block vr130a_(Compound_7e)
_cod_depositor_comments
;
The following automatic conversions were performed:

'_symmetry_cell_setting' value 'Monoclinic' changed to 'monoclinic'
according to /home/saulius/struct/CIF-dictionaries/cif_core.dic
dictionary named 'cif_core.dic' version 2.4.1 from 2010-06-29.

Automatic conversion script
Id: cif_fix_values 1715 2011-07-08 13:25:40Z adriana 
;
_cod_original_cell_volume 1991.9(8)
_cod_original_sg_symbol_H-M C2
_cod_database_code 4505153

loop_
_symmetry_equiv_pos_as_xyz
'x, y, z'
'-x, y, -z'
'x+1/2, y+1/2, z'
'-x+1/2, y+1/2, -z'

loop_
_atom_site_label
_atom_site_type_symbol
_atom_site_fract_x
_atom_site_fract_y
_atom_site_fract_z
_atom_site_U_iso_or_equiv
_atom_site_adp_type
_atom_site_occupancy
_atom_site_symmetry_multiplicity
_atom_site_calc_flag
_atom_site_refinement_flags
_atom_site_disorder_assembly
_atom_site_disorder_group
Br Br 0.2566(2) 0.2776(6) 0.48192(9) 0.0609(8) Uani 0.492(4) 1 d PDU A 1
Br' Br 0.0207(4) 0.0493(9) 0.44652(15) 0.0609(8) Uani 0.306(4) 1 d PDU A 2
Br" Br 0.0930(6) 0.0088(14) 0.4731(2) 0.0609(8) Uani 0.192(3) 1 d PDU . 3
O1 O 0.6781(6) -0.1846(12) 0.2239(2) 0.0335(18) Uani 1 1 d U . .
O2 O 0.3762(6) 0.6853(13) 0.3347(2) 0.0326(18) Uani 1 1 d U . .
O3 O 0.2835(6) 0.4030(12) 0.3550(2) 0.0303(16) Uani 1 1 d U . .
C1 C 0.8810(8) 0.0556(15) 0.0504(3) 0.0203(19) Uani 1 1 d U . .
H1A H 0.8789 0.0874 0.0154 0.024 Uiso 1 1 calc R . .
H1B H 0.9360 -0.0625 0.0554 0.024 Uiso 1 1 calc R . .
C2 C 0.9290(7) 0.2424(15) 0.0786(3) 0.0188(18) Uani 1 1 d U . .
H2 H 1.0123 0.2777 0.0672 0.023 Uiso 1 1 calc R . .
C3 C 0.8457(7) 0.4236(15) 0.0710(3) 0.0201(19) Uani 1 1 d U . .
H3A H 0.8434 0.4608 0.0364 0.024 Uiso 1 1 calc R . .
H3B H 0.8766 0.5429 0.0894 0.024 Uiso 1 1 calc R . .
C4 C 0.7158(7) 0.3674(13) 0.0883(3) 0.0137(17) Uani 1 1 d U . .
H4 H 0.6605 0.4867 0.0826 0.016 Uiso 1 1 calc R . .
C5 C 0.6685(7) 0.1830(15) 0.0599(3) 0.0194(18) Uani 1 1 d U . .
H5A H 0.5857 0.1477 0.0707 0.023 Uiso 1 1 calc R . .
H5B H 0.6642 0.2174 0.0251 0.023 Uiso 1 1 calc R . .
C6 C 0.7527(7) 0.0005(15) 0.0675(3) 0.0203(19) Uani 1 1 d U . .
H6 H 0.7214 -0.1207 0.0491 0.024 Uiso 1 1 calc R . .
C7 C 0.7576(8) -0.0485(16) 0.1223(3) 0.0218(19) Uani 1 1 d U . .
H7A H 0.6751 -0.0845 0.1335 0.026 Uiso 1 1 calc R . .
H7B H 0.8111 -0.1682 0.1279 0.026 Uiso 1 1 calc R . .
C8 C 0.8053(8) 0.1342(15) 0.1512(3) 0.0205(19) Uani 1 1 d U . .
C9 C 0.7206(7) 0.3194(14) 0.1426(3) 0.0165(17) Uani 1 1 d U . .
H9A H 0.6380 0.2875 0.1543 0.020 Uiso 1 1 calc R . .
H9B H 0.7514 0.4398 0.1606 0.020 Uiso 1 1 calc R . .
C10 C 0.9343(7) 0.1908(15) 0.1327(3) 0.0177(18) Uani 1 1 d U . .
H10A H 0.9658 0.3101 0.1510 0.021 Uiso 1 1 calc R . .
H10B H 0.9903 0.0743 0.1382 0.021 Uiso 1 1 calc R . .
C11 C 0.8175(8) 0.0756(16) 0.2045(3) 0.0216(19) Uani 1 1 d U . .
H11A H 0.8823 -0.0288 0.2077 0.026 Uiso 1 1 calc R . .
H11B H 0.8441 0.1981 0.2228 0.026 Uiso 1 1 calc R . .
C12 C 0.7037(8) -0.0070(16) 0.2275(3) 0.0214(19) Uani 1 1 d U . .
C13 C 0.6197(8) 0.1394(15) 0.2543(3) 0.0207(19) Uani 1 1 d U . .
C14 C 0.5111(8) 0.0488(16) 0.2724(3) 0.0222(19) Uani 1 1 d U . .
H14 H 0.4934 -0.0917 0.2669 0.027 Uiso 1 1 calc R . .
C15 C 0.4319(8) 0.1717(17) 0.2985(3) 0.026(2) Uani 1 1 d U . .
H15 H 0.3593 0.1143 0.3109 0.032 Uiso 1 1 calc R . .
C16 C 0.4573(8) 0.3752(16) 0.3064(3) 0.023(2) Uani 1 1 d U . .
C17 C 0.5615(8) 0.4614(15) 0.2888(3) 0.0190(18) Uani 1 1 d U . .
H17 H 0.5782 0.6024 0.2942 0.023 Uiso 1 1 calc R . .
C18 C 0.6418(8) 0.3430(15) 0.2634(3) 0.024(2) Uani 1 1 d U . .
H18 H 0.7145 0.4034 0.2519 0.029 Uiso 1 1 calc R . .
C19 C 0.3718(8) 0.5075(17) 0.3334(3) 0.023(2) Uani 1 1 d U . .
C20 C 0.2022(9) 0.5262(18) 0.3845(4) 0.033(2) Uani 1 1 d U . .
H20A H 0.1660 0.6385 0.3651 0.040 Uiso 1 1 calc R . .
H20B H 0.2466 0.5864 0.4122 0.040 Uiso 1 1 calc R . .
C21 C 0.1040(11) 0.379(2) 0.4017(4) 0.045(3) Uani 1 1 d U A .
H21 H 0.0630 0.3192 0.3727 0.054 Uiso 1 1 calc R . .
C22 C 0.1574(11) 0.208(2) 0.4301(5) 0.064(4) Uani 1 1 d DU . .
C23 C 0.0105(11) 0.498(3) 0.4297(4) 0.082(7) Uani 1 1 d U . .
H23A H -0.0468 0.4021 0.4446 0.123 Uiso 1 1 calc R A .
H23B H -0.0335 0.5896 0.4078 0.123 Uiso 1 1 calc R . .
H23C H 0.0511 0.5783 0.4549 0.123 Uiso 1 1 calc R . .

loop_
_atom_site_aniso_label
_atom_site_aniso_U_11
_atom_site_aniso_U_22
_atom_site_aniso_U_33
_atom_site_aniso_U_23
_atom_site_aniso_U_13
_atom_site_aniso_U_12
Br 0.0472(11) 0.1027(19) 0.0330(9) 0.0161(11) 0.0109(7) 0.0301(13)
Br' 0.0472(11) 0.1027(19) 0.0330(9) 0.0161(11) 0.0109(7) 0.0301(13)
Br" 0.0472(11) 0.1027(19) 0.0330(9) 0.0161(11) 0.0109(7) 0.0301(13)
O1 0.035(4) 0.038(5) 0.028(4) 0.008(3) 0.013(3) -0.007(4)
O2 0.015(3) 0.058(6) 0.025(4) -0.007(3) 0.009(3) 0.009(3)
O3 0.025(3) 0.042(4) 0.024(3) 0.004(3) 0.010(2) -0.001(3)
C1 0.019(3) 0.024(4) 0.019(3) -0.004(3) 0.007(3) 0.001(3)
C2 0.014(3) 0.023(4) 0.019(3) 0.004(3) 0.002(3) 0.001(3)
C3 0.013(3) 0.027(4) 0.020(3) 0.005(3) 0.006(3) 0.000(3)
C4 0.012(3) 0.013(3) 0.016(3) 0.001(3) 0.006(3) 0.009(3)
C5 0.016(3) 0.024(4) 0.018(3) -0.002(3) -0.004(3) 0.000(3)
C6 0.015(3) 0.029(4) 0.017(3) -0.003(3) 0.002(3) -0.004(3)
C7 0.017(3) 0.025(4) 0.023(3) 0.006(3) 0.005(3) -0.004(3)
C8 0.016(3) 0.027(4) 0.019(3) -0.002(3) 0.004(3) 0.006(3)
C9 0.014(3) 0.019(4) 0.017(3) 0.003(3) 0.001(3) -0.003(3)
C10 0.011(3) 0.024(4) 0.018(3) -0.006(3) 0.003(3) 0.007(3)
C11 0.022(3) 0.025(4) 0.018(3) 0.004(3) 0.003(3) 0.002(3)
C12 0.022(3) 0.026(4) 0.017(3) 0.003(3) 0.000(3) 0.000(3)
C13 0.024(3) 0.023(4) 0.015(3) 0.001(3) 0.002(3) -0.001(3)
C14 0.022(3) 0.025(4) 0.019(3) 0.002(3) 0.002(3) -0.007(3)
C15 0.014(3) 0.039(4) 0.025(4) 0.009(3) 0.003(3) 0.005(3)
C16 0.020(3) 0.031(4) 0.017(3) 0.000(3) -0.002(3) 0.006(3)
C17 0.018(3) 0.021(4) 0.019(3) 0.005(3) 0.000(3) 0.004(3)
C18 0.021(3) 0.032(4) 0.020(3) -0.003(3) 0.001(3) 0.000(3)
C19 0.019(3) 0.028(4) 0.023(3) 0.003(3) -0.001(3) 0.003(3)
C20 0.031(4) 0.037(4) 0.033(4) 0.003(4) 0.009(3) -0.003(4)
C21 0.043(4) 0.053(5) 0.038(4) -0.002(4) 0.004(4) -0.010(4)
C22 0.065(5) 0.064(6) 0.064(5) 0.005(4) 0.009(4) -0.011(4)
C23 0.034(7) 0.18(2) 0.032(6) 0.011(9) 0.021(5) 0.043(10)

loop_
_atom_type_symbol
_atom_type_description
_atom_type_scat_dispersion_real
_atom_type_scat_dispersion_imag
_atom_type_scat_source
C C 0.0033 0.0016 'International Tables Vol C Tables 4.2.6.8 and 6.1.1.4'
H H 0.0000 0.0000 'International Tables Vol C Tables 4.2.6.8 and 6.1.1.4'
O O 0.0106 0.0060 'International Tables Vol C Tables 4.2.6.8 and 6.1.1.4'
Br Br -0.2901 2.4595 'International Tables Vol C Tables 4.2.6.8 and 6.1.1.4'

loop_
_geom_angle_atom_site_label_1
_geom_angle_atom_site_label_2
_geom_angle_atom_site_label_3
_geom_angle
_geom_angle_site_symmetry_3
C22 Br" Br" 132.2(5) 2_556
C19 O3 C20 115.0(8) .
C6 C1 C2 109.9(7) .
C3 C2 C10 109.1(7) .
C3 C2 C1 110.1(7) .
C10 C2 C1 109.5(8) .
C2 C3 C4 109.3(7) .
C5 C4 C9 110.7(7) .
C5 C4 C3 109.7(7) .
C9 C4 C3 109.0(7) .
C6 C5 C4 109.9(6) .
C5 C6 C1 109.5(8) .
C5 C6 C7 108.2(7) .
C1 C6 C7 109.0(7) .
C8 C7 C6 111.2(8) .
C7 C8 C11 109.8(8) .
C7 C8 C9 109.0(7) .
C11 C8 C9 113.1(7) .
C7 C8 C10 108.9(7) .
C11 C8 C10 107.6(7) .
C9 C8 C10 108.3(7) .
C4 C9 C8 109.1(7) .
C2 C10 C8 110.1(6) .
C12 C11 C8 115.4(7) .
O1 C12 C11 120.5(9) .
O1 C12 C13 120.1(8) .
C11 C12 C13 119.3(9) .
C18 C13 C14 118.8(9) .
C18 C13 C12 126.0(9) .
C14 C13 C12 115.1(9) .
C15 C14 C13 118.3(9) .
C16 C15 C14 120.9(9) .
C17 C16 C15 120.6(9) .
C17 C16 C19 118.4(9) .
C15 C16 C19 121.0(9) .
C16 C17 C18 119.7(9) .
C17 C18 C13 121.7(9) .
O2 C19 O3 121.8(9) .
O2 C19 C16 124.8(9) .
O3 C19 C16 113.4(9) .
O3 C20 C21 105.5(9) .
C22 C21 C23 112.6(12) .
C22 C21 C20 111.2(10) .
C23 C21 C20 109.0(12) .
C21 C22 Br 117.1(9) .
C21 C22 Br' 103.1(8) .
Br C22 Br' 114.4(8) .
C21 C22 Br" 134.2(10) .
Br C22 Br" 84.3(7) .
Br' C22 Br" 34.1(3) .

loop_
_geom_bond_atom_site_label_1
_geom_bond_atom_site_label_2
_geom_bond_distance
_geom_bond_site_symmetry_2
Br C22 1.855(12) .
Br' C22 1.887(11) .
Br" C22 1.905(14) .
Br" Br" 2.545(12) 2_556
O1 C12 1.197(13) .
O2 C19 1.162(13) .
O3 C19 1.335(12) .
O3 C20 1.457(12) .
C1 C6 1.536(11) .
C1 C2 1.541(13) .
C2 C3 1.510(13) .
C2 C10 1.538(11) .
C3 C4 1.555(11) .
C4 C5 1.528(12) .
C4 C9 1.537(11) .
C5 C6 1.523(13) .
C6 C7 1.554(12) .
C7 C8 1.527(13) .
C8 C11 1.532(12) .
C8 C9 1.544(12) .
C8 C10 1.558(11) .
C11 C12 1.508(12) .
C12 C13 1.527(13) .
C13 C18 1.374(14) .
C13 C14 1.429(12) .
C14 C15 1.391(13) .
C15 C16 1.375(14) .
C16 C17 1.371(13) .
C16 C19 1.483(13) .
C17 C18 1.372(12) .
C20 C21 1.527(15) .
C21 C22 1.482(19) .
C21 C23 1.507(18) .
